data_7212767
loop_
_publ_author_name
'Su, Zhi'
'Chen, Man-Sheng'
'Fan, Jian'
'Chen, Min'
'Chen, Shui-Sheng'
'Luo, Li'
'Sun, Wei-Yin'

_publ_section_title
;
 Spontaneous resolution of two homochiral ferroelectric cadmium(ii)
 frameworks and an achiral framework from a one-pot reaction involving
 achiral rigid ligands
;
_journal_issue 7
_journal_name_full CrystEngComm
_journal_page_first 2040
_journal_paper_doi 10.1039/c0ce00054j
_journal_volume 12
_journal_year 2010
_chemical_formula_moiety 'C23 H16 Cd N6 O3, 2(H2 O)'
_chemical_formula_sum 'C23 H20 Cd N6 O6'
_chemical_formula_weight 588.82
_chemical_name_systematic
;
?
;
_space_group_IT_number 76
_symmetry_cell_setting tetragonal
_symmetry_space_group_name_Hall 'P 4w'
_symmetry_space_group_name_H-M 'P 41'
_atom_sites_solution_hydrogens geom
_atom_sites_solution_primary direct
_atom_sites_solution_secondary difmap
_audit_creation_method SHELXL-97
_cell_angle_alpha 90.00
_cell_angle_beta 90.00
_cell_angle_gamma 90.00
_cell_formula_units_Z 4
_cell_length_a 9.0723(10)
_cell_length_b 9.0723(10)
_cell_length_c 27.010(4)
_cell_measurement_reflns_used 6628
_cell_measurement_temperature 293(2)
_cell_measurement_theta_max 28.07
_cell_measurement_theta_min 2.37
_cell_volume 2223.1(5)
_computing_cell_refinement 'Bruker SMART'
_computing_data_collection 'Bruker SMART'
_computing_data_reduction 'Bruker SAINT'
_computing_molecular_graphics 'Bruker SHELXTL'
_computing_publication_material 'Bruker SHELXTL'
_computing_structure_refinement 'SHELXL-97 (Sheldrick, 1997)'
_computing_structure_solution 'SHELXS-97 (Sheldrick, 1990)'
_diffrn_ambient_temperature 293(2)
_diffrn_measured_fraction_theta_full 1.000
_diffrn_measured_fraction_theta_max 1.000
_diffrn_radiation_monochromator graphite
_diffrn_radiation_source 'fine-focus sealed tube'
_diffrn_radiation_type MoK\a
_diffrn_radiation_wavelength 0.71073
_diffrn_reflns_av_R_equivalents 0.0412
_diffrn_reflns_av_sigmaI/netI 0.0406
_diffrn_reflns_limit_h_max 10
_diffrn_reflns_limit_h_min -10
_diffrn_reflns_limit_k_max 10
_diffrn_reflns_limit_k_min -6
_diffrn_reflns_limit_l_max 32
_diffrn_reflns_limit_l_min -32
_diffrn_reflns_number 11195
_diffrn_reflns_theta_full 25.25
_diffrn_reflns_theta_max 25.25
_diffrn_reflns_theta_min 2.24
_exptl_absorpt_coefficient_mu 1.038
_exptl_absorpt_correction_T_max 0.8598
_exptl_absorpt_correction_T_min 0.6815
_exptl_absorpt_correction_type multi-scan
_exptl_absorpt_process_details sadabs,bruker(2000)
_exptl_crystal_colour colorless
_exptl_crystal_density_diffrn 1.747
_exptl_crystal_density_method 'not measured'
_exptl_crystal_description claviform
_exptl_crystal_F_000 1168
_exptl_crystal_size_max 0.40
_exptl_crystal_size_mid 0.15
_exptl_crystal_size_min 0.15
_refine_diff_density_max 0.650
_refine_diff_density_min -0.378
_refine_diff_density_rms 0.076
_refine_ls_abs_structure_details 'Flack H D (1983), Acta Cryst. A39, 876-881'
_refine_ls_abs_structure_Flack -0.02(2)
_refine_ls_extinction_method none
_refine_ls_goodness_of_fit_ref 1.083
_refine_ls_hydrogen_treatment constr
_refine_ls_matrix_type full
_refine_ls_number_parameters 325
_refine_ls_number_reflns 3990
_refine_ls_number_restraints 1
_refine_ls_restrained_S_all 1.083
_refine_ls_R_factor_all 0.0321
_refine_ls_R_factor_gt 0.0310
_refine_ls_shift/su_max 0.002
_refine_ls_shift/su_mean 0.000
_refine_ls_structure_factor_coef Fsqd
_refine_ls_weighting_details 'calc w=1/[\s^2^(Fo^2^)+(0.0338P)^2^+0.0000P] where P=(Fo^2^+2Fc^2^)/3'
_refine_ls_weighting_scheme calc
_refine_ls_wR_factor_gt 0.0665
_refine_ls_wR_factor_ref 0.0670
_reflns_number_gt 3884
_reflns_number_total 3990
_reflns_threshold_expression >2sigma(I)
_cod_data_source_file c0ce00054j.txt
_cod_data_source_block 1R
_cod_depositor_comments
;
The following automatic conversions were performed:

'_symmetry_cell_setting' value 'Tetragonal' changed to 'tetragonal'
according to /home/saulius/struct/CIF-dictionaries/cif_core.dic
dictionary named 'cif_core.dic' version 2.4.2 from 2011-04-26.

Automatic conversion script
Id: cif_fix_values 1891 2012-01-12 08:04:46Z andrius 
;
_cod_database_code 7212767

loop_
_symmetry_equiv_pos_as_xyz
'x, y, z'
'-x, -y, z+1/2'
'-y, x, z+1/4'
'y, -x, z+3/4'

loop_
_atom_site_label
_atom_site_type_symbol
_atom_site_fract_x
_atom_site_fract_y
_atom_site_fract_z
_atom_site_U_iso_or_equiv
_atom_site_adp_type
_atom_site_occupancy
_atom_site_symmetry_multiplicity
_atom_site_calc_flag
_atom_site_refinement_flags
Cd1 Cd 1.87702(3) -0.68143(3) -0.077392(12) 0.02247(8) Uani 1 1 d .
C1 C 1.3840(5) -1.0262(4) -0.00629(16) 0.0273(9) Uani 1 1 d .
C2 C 1.3501(5) -1.1347(5) -0.04016(16) 0.0294(10) Uani 1 1 d .
H2A H 1.4166 -1.1602 -0.0649 0.035 Uiso 1 1 calc R
C3 C 1.2152(4) -1.2050(4) -0.03658(15) 0.0260(9) Uani 1 1 d .
C4 C 1.1141(4) -1.1640(4) -0.00049(15) 0.0257(9) Uani 1 1 d .
H4A H 1.0216 -1.2081 0.0009 0.031 Uiso 1 1 calc R
C5 C 1.1534(4) -1.0562(4) 0.03341(15) 0.0257(9) Uani 1 1 d .
C6 C 1.2875(4) -0.9867(4) 0.03106(15) 0.0260(9) Uani 1 1 d .
H6A H 1.3129 -0.9148 0.0540 0.031 Uiso 1 1 calc R
C7 C 1.5798(5) -0.8779(5) -0.04753(17) 0.0312(10) Uani 1 1 d .
H7A H 1.5324 -0.8649 -0.0777 0.037 Uiso 1 1 calc R
C8 C 1.7388(5) -0.8695(5) 0.01088(17) 0.0370(11) Uani 1 1 d .
H8A H 1.8244 -0.8483 0.0284 0.044 Uiso 1 1 calc R
C9 C 1.6257(5) -0.9490(5) 0.02826(16) 0.0342(10) Uani 1 1 d .
H9A H 1.6179 -0.9917 0.0594 0.041 Uiso 1 1 calc R
C10 C 0.9376(5) -1.0988(5) 0.08907(16) 0.0302(10) Uani 1 1 d .
H10A H 0.9132 -1.1918 0.0772 0.036 Uiso 1 1 calc R
C11 C 0.9351(5) -0.8993(5) 0.13014(15) 0.0297(10) Uani 1 1 d .
H11A H 0.9076 -0.8271 0.1528 0.036 Uiso 1 1 calc R
C12 C 1.0494(5) -0.8881(5) 0.09799(16) 0.0309(10) Uani 1 1 d .
H12A H 1.1134 -0.8087 0.0946 0.037 Uiso 1 1 calc R
C13 C 1.0477(4) -1.3768(4) -0.07902(19) 0.0307(8) Uani 1 1 d .
H13A H 0.9600 -1.3344 -0.0684 0.037 Uiso 1 1 calc R
C14 C 1.2038(5) -1.5201(5) -0.11369(18) 0.0401(12) Uani 1 1 d .
H14A H 1.2441 -1.5979 -0.1315 0.048 Uiso 1 1 calc R
C15 C 1.2812(5) -1.4129(5) -0.09167(16) 0.0374(11) Uani 1 1 d .
H15A H 1.3832 -1.4021 -0.0918 0.045 Uiso 1 1 calc R
C16 C 1.5983(5) -0.3980(5) -0.16405(17) 0.0342(11) Uani 1 1 d .
C17 C 1.5078(5) -0.4371(5) -0.20347(18) 0.0395(12) Uani 1 1 d .
H17A H 1.5006 -0.5353 -0.2130 0.047 Uiso 1 1 calc R
C18 C 1.4289(5) -0.3312(5) -0.22843(17) 0.0379(11) Uani 1 1 d .
H18A H 1.3649 -0.3591 -0.2536 0.045 Uiso 1 1 calc R
C19 C 1.4436(5) -0.1842(5) -0.21653(18) 0.0340(10) Uani 1 1 d .
C20 C 1.5338(5) -0.1455(5) -0.17696(19) 0.0397(12) Uani 1 1 d .
H20A H 1.5439 -0.0468 -0.1683 0.048 Uiso 1 1 calc R
C21 C 1.6084(5) -0.2516(5) -0.15037(17) 0.0356(11) Uani 1 1 d .
H21A H 1.6655 -0.2246 -0.1232 0.043 Uiso 1 1 calc R
C22 C 1.6839(5) -0.5141(5) -0.13591(18) 0.0367(11) Uani 1 1 d .
C23 C 1.3709(5) -0.0672(6) -0.24849(17) 0.0396(12) Uani 1 1 d .
N1 N 1.7101(4) -0.8240(4) -0.03672(13) 0.0282(8) Uani 1 1 d .
N2 N 1.5237(4) -0.9546(4) -0.00915(12) 0.0251(8) Uani 1 1 d .
N3 N 0.8664(4) -1.0319(4) 0.12436(13) 0.0286(8) Uani 1 1 d .
N4 N 1.0518(3) -1.0168(4) 0.07157(13) 0.0239(8) Uani 1 1 d .
N5 N 1.0546(4) -1.4973(4) -0.10586(14) 0.0338(9) Uani 1 1 d .
N6 N 1.1809(4) -1.3219(3) -0.06874(13) 0.0263(9) Uani 1 1 d .
O2 O 1.7149(4) -0.6331(4) -0.15608(14) 0.0476(9) Uani 1 1 d .
O2W O 1.4458(5) -0.7918(5) -0.15634(18) 0.0785(13) Uani 1 1 d .
O1 O 1.7216(4) -0.4844(4) -0.09203(12) 0.0453(8) Uani 1 1 d .
O1W O 1.7340(6) -0.2653(5) -0.0130(2) 0.0935(17) Uani 1 1 d .
O4 O 1.4226(4) 0.0606(4) -0.24703(12) 0.0469(9) Uani 1 1 d .
O3 O 1.2703(4) -0.1027(4) -0.27638(14) 0.0547(10) Uani 1 1 d .

loop_
_atom_site_aniso_label
_atom_site_aniso_U_11
_atom_site_aniso_U_22
_atom_site_aniso_U_33
_atom_site_aniso_U_23
_atom_site_aniso_U_13
_atom_site_aniso_U_12
Cd1 0.02378(15) 0.02177(15) 0.02184(13) -0.00066(12) -0.00047(14) -0.00268(12)
C1 0.026(2) 0.029(2) 0.027(2) 0.0032(18) 0.0009(17) -0.0028(18)
C2 0.025(2) 0.035(2) 0.028(2) -0.0001(19) 0.0051(17) -0.0024(18)
C3 0.029(2) 0.026(2) 0.023(2) -0.0002(17) 0.0006(17) -0.0079(17)
C4 0.022(2) 0.027(2) 0.028(2) 0.0012(17) 0.0026(17) -0.0080(17)
C5 0.026(2) 0.026(2) 0.025(2) 0.0032(17) 0.0031(17) 0.0004(17)
C6 0.024(2) 0.027(2) 0.027(2) 0.0023(17) 0.0005(17) -0.0039(17)
C7 0.028(2) 0.037(2) 0.028(2) 0.0053(19) -0.0045(18) -0.0029(19)
C8 0.027(2) 0.051(3) 0.033(3) 0.001(2) -0.0058(19) -0.010(2)
C9 0.032(2) 0.046(3) 0.024(2) 0.007(2) -0.0011(18) -0.011(2)
C10 0.026(2) 0.029(2) 0.036(3) -0.0010(19) 0.0043(19) -0.0047(18)
C11 0.034(2) 0.029(2) 0.025(2) -0.0079(18) 0.0014(18) 0.0032(19)
C12 0.035(2) 0.026(2) 0.032(2) -0.0069(19) 0.0069(19) -0.0083(19)
C13 0.031(2) 0.029(2) 0.033(2) -0.001(2) 0.004(2) 0.0029(17)
C14 0.039(3) 0.040(3) 0.041(3) -0.013(2) 0.014(2) -0.004(2)
C15 0.033(2) 0.043(3) 0.036(3) -0.010(2) 0.0121(19) -0.007(2)
C16 0.026(2) 0.044(3) 0.032(2) 0.008(2) 0.0068(19) 0.007(2)
C17 0.039(3) 0.041(3) 0.038(3) -0.001(2) 0.000(2) 0.005(2)
C18 0.032(2) 0.047(3) 0.035(3) 0.005(2) -0.005(2) 0.004(2)
C19 0.026(2) 0.044(3) 0.032(2) 0.008(2) 0.0064(19) 0.0116(19)
C20 0.035(3) 0.035(3) 0.049(3) 0.004(2) 0.005(2) 0.009(2)
C21 0.028(2) 0.049(3) 0.030(2) 0.011(2) -0.0005(19) 0.003(2)
C22 0.027(2) 0.045(3) 0.039(3) 0.015(2) 0.000(2) 0.007(2)
C23 0.037(3) 0.051(3) 0.031(3) 0.016(2) 0.011(2) 0.020(2)
N1 0.0237(19) 0.036(2) 0.025(2) 0.0048(16) -0.0005(15) -0.0039(15)
N2 0.0240(18) 0.0279(19) 0.0234(18) 0.0016(15) 0.0036(15) -0.0077(15)
N3 0.0259(18) 0.034(2) 0.0259(19) -0.0079(16) 0.0042(15) 0.0013(16)
N4 0.0206(17) 0.0265(18) 0.0248(19) 0.0013(14) 0.0006(14) -0.0035(14)
N5 0.041(2) 0.030(2) 0.031(2) -0.0075(16) 0.0000(17) -0.0051(17)
N6 0.0270(16) 0.0277(17) 0.024(2) -0.0010(14) 0.0063(15) -0.0041(14)
O2 0.047(2) 0.043(2) 0.053(2) 0.0022(18) -0.0046(17) 0.0166(17)
O2W 0.097(4) 0.067(3) 0.072(3) 0.006(2) -0.016(3) -0.002(3)
O1 0.0441(19) 0.049(2) 0.042(2) 0.0082(15) -0.0098(15) 0.0100(16)
O1W 0.099(4) 0.070(3) 0.112(4) -0.023(3) 0.043(3) -0.015(3)
O4 0.062(2) 0.041(2) 0.038(2) 0.0102(15) 0.0034(17) 0.0139(18)
O3 0.041(2) 0.076(3) 0.047(2) 0.0134(19) -0.0111(18) 0.0166(19)

loop_
_atom_type_symbol
_atom_type_description
_atom_type_scat_dispersion_real
_atom_type_scat_dispersion_imag
_atom_type_scat_source
C C 0.0033 0.0016 'International Tables Vol C Tables 4.2.6.8 and 6.1.1.4'
H H 0.0000 0.0000 'International Tables Vol C Tables 4.2.6.8 and 6.1.1.4'
N N 0.0061 0.0033 'International Tables Vol C Tables 4.2.6.8 and 6.1.1.4'
O O 0.0106 0.0060 'International Tables Vol C Tables 4.2.6.8 and 6.1.1.4'
Cd Cd -0.8075 1.2024 'International Tables Vol C Tables 4.2.6.8 and 6.1.1.4'

loop_
_geom_angle_atom_site_label_1
_geom_angle_atom_site_label_2
_geom_angle_atom_site_label_3
_geom_angle
_geom_angle_site_symmetry_1
_geom_angle_site_symmetry_3
N1 Cd1 N3 95.66(13) . 4_854
N1 Cd1 O1 96.68(12) . .
N3 Cd1 O1 133.86(12) 4_854 .
N1 Cd1 O4 86.83(12) . 3_735
N3 Cd1 O4 135.32(13) 4_854 3_735
O1 Cd1 O4 89.67(12) . 3_735
N1 Cd1 N5 168.31(12) . 1_665
N3 Cd1 N5 94.84(13) 4_854 1_665
O1 Cd1 N5 79.62(12) . 1_665
O4 Cd1 N5 82.09(12) 3_735 1_665
N1 Cd1 O3 100.32(12) . 3_735
N3 Cd1 O3 83.64(12) 4_854 3_735
O1 Cd1 O3 136.69(12) . 3_735
O4 Cd1 O3 52.25(12) 3_735 3_735
N5 Cd1 O3 75.75(13) 1_665 3_735
N1 Cd1 O2 96.48(12) . .
N3 Cd1 O2 82.13(12) 4_854 .
O1 Cd1 O2 52.39(11) . .
O4 Cd1 O2 142.06(12) 3_735 .
N5 Cd1 O2 90.03(12) 1_665 .
O3 Cd1 O2 158.93(12) 3_735 .
C2 C1 C6 121.9(4) . .
C2 C1 N2 119.2(4) . .
C6 C1 N2 119.0(4) . .
C1 C2 C3 118.7(4) . .
C1 C2 H2A 120.7 . .
C3 C2 H2A 120.7 . .
C2 C3 C4 120.7(4) . .
C2 C3 N6 120.0(4) . .
C4 C3 N6 119.3(4) . .
C5 C4 C3 118.9(4) . .
C5 C4 H4A 120.6 . .
C3 C4 H4A 120.6 . .
C6 C5 C4 121.4(4) . .
C6 C5 N4 119.4(4) . .
C4 C5 N4 119.2(3) . .
C5 C6 C1 118.4(4) . .
C5 C6 H6A 120.8 . .
C1 C6 H6A 120.8 . .
N1 C7 N2 111.2(4) . .
N1 C7 H7A 124.4 . .
N2 C7 H7A 124.4 . .
C9 C8 N1 110.1(4) . .
C9 C8 H8A 124.9 . .
N1 C8 H8A 124.9 . .
C8 C9 N2 106.2(4) . .
C8 C9 H9A 126.9 . .
N2 C9 H9A 126.9 . .
N3 C10 N4 112.2(4) . .
N3 C10 H10A 123.9 . .
N4 C10 H10A 123.9 . .
C12 C11 N3 110.0(4) . .
C12 C11 H11A 125.0 . .
N3 C11 H11A 125.0 . .
C11 C12 N4 106.4(4) . .
C11 C12 H12A 126.8 . .
N4 C12 H12A 126.8 . .
N5 C13 N6 112.5(4) . .
N5 C13 H13A 123.8 . .
N6 C13 H13A 123.8 . .
C15 C14 N5 109.7(4) . .
C15 C14 H14A 125.2 . .
N5 C14 H14A 125.2 . .
C14 C15 N6 106.8(4) . .
C14 C15 H15A 126.6 . .
N6 C15 H15A 126.6 . .
C21 C16 C17 119.3(4) . .
C21 C16 C22 120.0(4) . .
C17 C16 C22 120.7(4) . .
C18 C17 C16 120.3(4) . .
C18 C17 H17A 119.8 . .
C16 C17 H17A 119.8 . .
C17 C18 C19 120.8(4) . .
C17 C18 H18A 119.6 . .
C19 C18 H18A 119.6 . .
C18 C19 C20 118.7(4) . .
C18 C19 C23 120.1(4) . .
C20 C19 C23 121.0(4) . .
C21 C20 C19 120.9(5) . .
C21 C20 H20A 119.6 . .
C19 C20 H20A 119.6 . .
C20 C21 C16 119.9(5) . .
C20 C21 H21A 120.0 . .
C16 C21 H21A 120.0 . .
O2 C22 O1 122.4(4) . .
O2 C22 C16 120.1(4) . .
O1 C22 C16 117.5(4) . .
O3 C23 O4 122.8(4) . .
O3 C23 C19 119.2(5) . .
O4 C23 C19 117.8(5) . .
C7 N1 C8 105.5(4) . .
C7 N1 Cd1 134.8(3) . .
C8 N1 Cd1 119.7(3) . .
C7 N2 C9 107.0(3) . .
C7 N2 C1 127.7(4) . .
C9 N2 C1 125.2(3) . .
C10 N3 C11 105.6(4) . .
C10 N3 Cd1 127.9(3) . 3_525
C11 N3 Cd1 126.2(3) . 3_525
C10 N4 C12 105.8(3) . .
C10 N4 C5 127.3(4) . .
C12 N4 C5 126.9(3) . .
C13 N5 C14 104.7(4) . .
C13 N5 Cd1 111.3(3) . 1_445
C14 N5 Cd1 126.2(3) . 1_445
C13 N6 C15 106.3(3) . .
C13 N6 C3 127.6(4) . .
C15 N6 C3 125.8(3) . .
C22 O2 Cd1 85.2(3) . .
C22 O1 Cd1 99.2(3) . .
C23 O4 Cd1 92.4(3) . 4_774
C23 O3 Cd1 89.6(3) . 4_774

loop_
_geom_bond_atom_site_label_1
_geom_bond_atom_site_label_2
_geom_bond_distance
_geom_bond_site_symmetry_2
Cd1 N1 2.275(3) .
Cd1 N3 2.280(4) 4_854
Cd1 O1 2.311(3) .
Cd1 O4 2.434(3) 3_735
Cd1 N5 2.444(4) 1_665
Cd1 O3 2.507(4) 3_735
Cd1 O2 2.621(4) .
C1 C2 1.379(6) .
C1 C6 1.383(6) .
C1 N2 1.427(5) .
C2 C3 1.383(6) .
C2 H2A 0.9300 .
C3 C4 1.389(6) .
C3 N6 1.406(5) .
C4 C5 1.386(6) .
C4 H4A 0.9300 .
C5 C6 1.372(5) .
C5 N4 1.428(5) .
C6 H6A 0.9300 .
C7 N1 1.311(5) .
C7 N2 1.348(5) .
C7 H7A 0.9300 .
C8 C9 1.339(6) .
C8 N1 1.376(6) .
C8 H8A 0.9300 .
C9 N2 1.371(5) .
C9 H9A 0.9300 .
C10 N3 1.301(5) .
C10 N4 1.360(5) .
C10 H10A 0.9300 .
C11 C12 1.356(6) .
C11 N3 1.363(6) .
C11 H11A 0.9300 .
C12 N4 1.369(5) .
C12 H12A 0.9300 .
C13 N5 1.313(5) .
C13 N6 1.336(5) .
C13 H13A 0.9300 .
C14 C15 1.339(6) .
C14 N5 1.386(6) .
C14 H14A 0.9300 .
C15 N6 1.377(5) .
C15 H15A 0.9300 .
C16 C21 1.382(7) .
C16 C17 1.390(7) .
C16 C22 1.513(6) .
C17 C18 1.375(6) .
C17 H17A 0.9300 .
C18 C19 1.379(6) .
C18 H18A 0.9300 .
C19 C20 1.391(7) .
C19 C23 1.519(6) .
C20 C21 1.378(6) .
C20 H20A 0.9300 .
C21 H21A 0.9300 .
C22 O2 1.242(6) .
C22 O1 1.263(6) .
C23 O3 1.227(6) .
C23 O4 1.252(6) .
N3 Cd1 2.280(4) 3_525
N5 Cd1 2.444(4) 1_445
O4 Cd1 2.434(3) 4_774
O3 Cd1 2.507(4) 4_774

loop_
_geom_torsion_atom_site_label_1
_geom_torsion_atom_site_label_2
_geom_torsion_atom_site_label_3
_geom_torsion_atom_site_label_4
_geom_torsion
_geom_torsion_site_symmetry_1
_geom_torsion_site_symmetry_4
C6 C1 C2 C3 0.4(6) . .
N2 C1 C2 C3 179.0(4) . .
C1 C2 C3 C4 1.9(6) . .
C1 C2 C3 N6 -176.3(4) . .
C2 C3 C4 C5 -3.1(6) . .
N6 C3 C4 C5 175.1(4) . .
C3 C4 C5 C6 2.0(6) . .
C3 C4 C5 N4 -178.1(4) . .
C4 C5 C6 C1 0.2(6) . .
N4 C5 C6 C1 -179.8(4) . .
C2 C1 C6 C5 -1.4(6) . .
N2 C1 C6 C5 179.9(4) . .
N1 C8 C9 N2 0.4(5) . .
N3 C11 C12 N4 0.0(5) . .
N5 C14 C15 N6 1.0(6) . .
C21 C16 C17 C18 -0.2(7) . .
C22 C16 C17 C18 179.1(4) . .
C16 C17 C18 C19 3.3(7) . .
C17 C18 C19 C20 -3.4(7) . .
C17 C18 C19 C23 172.3(4) . .
C18 C19 C20 C21 0.6(7) . .
C23 C19 C20 C21 -175.1(4) . .
C19 C20 C21 C16 2.4(7) . .
C17 C16 C21 C20 -2.6(7) . .
C22 C16 C21 C20 178.1(4) . .
C21 C16 C22 O2 -156.6(4) . .
C17 C16 C22 O2 24.1(7) . .
C21 C16 C22 O1 23.2(6) . .
C17 C16 C22 O1 -156.1(4) . .
C18 C19 C23 O3 18.8(7) . .
C20 C19 C23 O3 -165.6(4) . .
C18 C19 C23 O4 -157.3(4) . .
C20 C19 C23 O4 18.3(6) . .
N2 C7 N1 C8 0.4(5) . .
N2 C7 N1 Cd1 -178.5(3) . .
C9 C8 N1 C7 -0.5(5) . .
C9 C8 N1 Cd1 178.6(3) . .
N3 Cd1 N1 C7 -78.2(4) 4_854 .
O1 Cd1 N1 C7 57.3(4) . .
O4 Cd1 N1 C7 146.6(4) 3_735 .
N5 Cd1 N1 C7 128.0(6) 1_665 .
O3 Cd1 N1 C7 -162.7(4) 3_735 .
O2 Cd1 N1 C7 4.5(4) . .
N3 Cd1 N1 C8 103.1(3) 4_854 .
O1 Cd1 N1 C8 -121.5(3) . .
O4 Cd1 N1 C8 -32.2(3) 3_735 .
N5 Cd1 N1 C8 -50.7(8) 1_665 .
O3 Cd1 N1 C8 18.5(4) 3_735 .
O2 Cd1 N1 C8 -174.2(3) . .
N1 C7 N2 C9 -0.2(5) . .
N1 C7 N2 C1 178.4(4) . .
C8 C9 N2 C7 -0.1(5) . .
C8 C9 N2 C1 -178.7(4) . .
C2 C1 N2 C7 59.0(6) . .
C6 C1 N2 C7 -122.3(5) . .
C2 C1 N2 C9 -122.7(5) . .
C6 C1 N2 C9 56.0(6) . .
N4 C10 N3 C11 0.7(5) . .
N4 C10 N3 Cd1 -173.4(3) . 3_525
C12 C11 N3 C10 -0.5(5) . .
C12 C11 N3 Cd1 173.8(3) . 3_525
N3 C10 N4 C12 -0.7(5) . .
N3 C10 N4 C5 179.4(4) . .
C11 C12 N4 C10 0.4(5) . .
C11 C12 N4 C5 -179.8(4) . .
C6 C5 N4 C10 -158.6(4) . .
C4 C5 N4 C10 21.4(6) . .
C6 C5 N4 C12 21.5(6) . .
C4 C5 N4 C12 -158.4(4) . .
N6 C13 N5 C14 -0.6(5) . .
N6 C13 N5 Cd1 138.7(3) . 1_445
C15 C14 N5 C13 -0.3(6) . .
C15 C14 N5 Cd1 -131.5(4) . 1_445
N5 C13 N6 C15 1.3(5) . .
N5 C13 N6 C3 -172.2(4) . .
C14 C15 N6 C13 -1.4(5) . .
C14 C15 N6 C3 172.3(4) . .
C2 C3 N6 C13 -161.9(4) . .
C4 C3 N6 C13 19.9(6) . .
C2 C3 N6 C15 25.8(6) . .
C4 C3 N6 C15 -152.4(4) . .
O1 C22 O2 Cd1 -8.2(5) . .
C16 C22 O2 Cd1 171.6(4) . .
N1 Cd1 O2 C22 98.2(3) . .
N3 Cd1 O2 C22 -167.0(3) 4_854 .
O1 Cd1 O2 C22 4.8(3) . .
O4 Cd1 O2 C22 5.0(4) 3_735 .
N5 Cd1 O2 C22 -72.1(3) 1_665 .
O3 Cd1 O2 C22 -119.0(4) 3_735 .
O2 C22 O1 Cd1 9.4(5) . .
C16 C22 O1 Cd1 -170.4(3) . .
N1 Cd1 O1 C22 -97.8(3) . .
N3 Cd1 O1 C22 6.7(4) 4_854 .
O4 Cd1 O1 C22 175.5(3) 3_735 .
N5 Cd1 O1 C22 93.4(3) 1_665 .
O3 Cd1 O1 C22 149.4(3) 3_735 .
O2 Cd1 O1 C22 -4.7(3) . .
O3 C23 O4 Cd1 -18.2(5) . 4_774
C19 C23 O4 Cd1 157.8(3) . 4_774
O4 C23 O3 Cd1 17.6(5) . 4_774
C19 C23 O3 Cd1 -158.4(4) . 4_774
